data_4086065
loop_
_publ_author_name
'Hoeck, J.'
'Jacobsen, H.'
'Schmalle, H.W.'
'Baeth, F.'
'Artus, G.R.J.'
'Berke, H.'
'Amor, J.I.'
'Fox, T.'

_publ_section_title
;
 Synthesis and insertion behaviour of
 carbonylhydridonitrosyltris(trimethylphosphine)tungsten(0)
;
_journal_name_full Organometallics
_journal_page_first 1533
_journal_page_last 1544
_journal_volume 20
_journal_year 2001
_chemical_formula_sum 'C10 H28 N O2 P3 W'
_chemical_name_systematic '(W (C O) (H) (N O) (P (C H3)3)3)'
_space_group_IT_number 14
_symmetry_space_group_name_Hall '-P 2yn'
_symmetry_space_group_name_H-M 'P 1 21/n 1'
_cell_angle_alpha 90
_cell_angle_beta 101.053
_cell_angle_gamma 90
_cell_formula_units_Z 4
_cell_length_a 9.9941
_cell_length_b 14.4464
_cell_length_c 13.2433
_cell_volume 1876.583
_citation_journal_id_ASTM ORGND7
_cod_data_source_file Hoeck_ORGND7_2001_627.cif
_cod_data_source_block C10H28N1O2P3W1
_cod_original_sg_symbol_Hall '-P 2ybc (x-z,y,z)'
_cod_original_formula_sum 'C10 H28 N1 O2 P3 W1'
_cod_database_code 4086065

loop_
_symmetry_equiv_pos_as_xyz
x,y,z
-x+1/2,y+1/2,-z+1/2
-x,-y,-z
x-1/2,-y-1/2,z-1/2

loop_
_atom_site_label
_atom_site_type_symbol
_atom_site_fract_x
_atom_site_fract_y
_atom_site_fract_z
_atom_site_occupancy
_atom_site_U_iso_or_equiv
H20 H-1 0.2389 1.1068 0.0793 1 0.0
H25 H-1 0.5374 1.0413 0.2749 1 0.0
O2 O-2 0.7218 0.8959 0.253 1 0.0
H1 H-1 0.4318 0.6744 -0.0971 1 0.0
H23 H-1 0.1519 0.9567 0.2337 1 0.0
C8 C+2 0.2528 1.0431 0.0579 1 0.0
P1 P+3 0.56021 0.69936 0.06757 1 0.0
C9 C+2 0.2401 0.9855 0.2611 1 0.0
H10 H-1 0.0677 0.7959 0.1358 1 0.0
P2 P+3 0.21824 0.78333 0.02123 1 0.0
C4 C+2 0.7445 0.7121 0.0928 1 0.0
C7 C+2 0.1775 0.6613 -0.0013 1 0.0
H24 H-1 0.2262 1.0504 0.2779 1 0.0
H12 H-1 0.0546 0.8849 0.0627 1 0.0
H15 H-1 0.2525 0.7978 -0.1473 1 0.0
H19 H-1 0.3036 1.0438 0.0015 1 0.0
H4 H-1 0.5585 0.5837 0.1906 1 0.0
N1 N+3 0.3814 0.7698 0.2475 1 0.0
H27 H-1 0.5271 1.0818 0.1612 1 0.0
C3 C+2 0.5431 0.5827 0.1153 1 0.0
H7 H-1 0.7776 0.7217 0.1666 1 0.0
C6 C+2 0.1913 0.829 -0.1087 1 0.0
H9 H-1 0.786 0.6561 0.0707 1 0.0
H17 H-1 0.2388 0.6343 -0.0429 1 0.0
C5 C+2 0.0632 0.8173 0.0651 1 0.0
H11 H-1 -0.016 0.7895 0.0202 1 0.0
H13 H-1 0.2103 0.8956 -0.1062 1 0.0
H22 H-1 0.284 0.9527 0.3235 1 0.0
C1 C+2 0.6165 0.8692 0.2126 1 0.0
H16 H-1 0.1888 0.6288 0.0647 1 0.0
H5 H-1 0.6104 0.5422 0.0929 1 0.0
H26 H-1 0.4301 1.1215 0.2341 1 0.0
P3 P+3 0.3483 0.97936 0.16546 1 0.0
H14 H-1 0.0965 0.8184 -0.1427 1 0.0
H8 H-1 0.7694 0.7655 0.0546 1 0.0
C2 C+2 0.5296 0.683 -0.0712 1 0.0
O1 O-2 0.3398 0.7375 0.3206 1 0.0
H3 H-1 0.5614 0.7375 -0.1038 1 0.0
W1 W 0.437046 0.824453 0.138844 1 0.0
H6 H-1 0.4512 0.5595 0.088 1 0.0
C10 C+2 0.4753 1.0659 0.2145 1 0.0
H21 H-1 0.1642 1.0133 0.0346 1 0.0
H28 H-1 0.467 0.888 0.029 1 0.0
H18 H-1 0.0829 0.6552 -0.0379 1 0.0
H2 H-1 0.5792 0.6281 -0.0875 1 0.0
